data_2010573
loop_
_publ_author_name
'Mayr-Stein, Ralf'
'Bolte, Michael'

_publ_section_title
;
 4-Dimethylaminopyridinium bromide
;
_journal_issue 1
_journal_name_full 'Acta Crystallographica Section C'
_journal_page_first e19
_journal_page_last e20
_journal_paper_doi 10.1107/S0108270199016133
_journal_volume 56
_journal_year 2000
_chemical_formula_moiety 'C7 H11 N2 1+, Br 1-'
_chemical_formula_sum 'C7 H11 Br N2'
_chemical_formula_weight 203.09
_chemical_name_systematic ?
_space_group_IT_number 70
_symmetry_cell_setting orthorhombic
_symmetry_space_group_name_Hall '-F 2uv 2vw'
_symmetry_space_group_name_H-M 'F d d d :2'
_audit_creation_method SHELXL-97
_cell_angle_alpha 90.00
_cell_angle_beta 90.00
_cell_angle_gamma 90.00
_cell_formula_units_Z 16
_cell_length_a 6.9804(8)
_cell_length_b 19.256(2)
_cell_length_c 26.131(3)
_cell_measurement_reflns_used 502
_cell_measurement_temperature 293(2)
_cell_measurement_theta_max 20
_cell_measurement_theta_min 1
_cell_volume 3512.4(7)
_computing_cell_refinement 'SMART (Siemens, 1995)'
_computing_data_collection 'SMART (Siemens, 1995)'
_computing_data_reduction 'SAINT (Siemens, 1995)'
_computing_structure_refinement 'SHELXL97 (Sheldrick, 1997)'
_computing_structure_solution 'SHELXS97 (Sheldrick, 1990)'
_diffrn_ambient_temperature 293(2)
_diffrn_measured_fraction_theta_full .997
_diffrn_measured_fraction_theta_max .997
_diffrn_measurement_device_type 'Siemens CCD three-circle'
_diffrn_measurement_method \w
_diffrn_radiation_monochromator graphite
_diffrn_radiation_source 'fine-focus sealed tube'
_diffrn_radiation_type MoK\a
_diffrn_radiation_wavelength .71073
_diffrn_reflns_av_R_equivalents .081
_diffrn_reflns_av_sigmaI/netI .0235
_diffrn_reflns_limit_h_max 8
_diffrn_reflns_limit_h_min -8
_diffrn_reflns_limit_k_max 22
_diffrn_reflns_limit_k_min -22
_diffrn_reflns_limit_l_max 30
_diffrn_reflns_limit_l_min -30
_diffrn_reflns_number 16371
_diffrn_reflns_theta_full 25.02
_diffrn_reflns_theta_max 25.02
_diffrn_reflns_theta_min 3.12
_diffrn_standards_decay_% 0
_diffrn_standards_interval_time 1200
_diffrn_standards_number 75
_exptl_absorpt_coefficient_mu 4.613
_exptl_absorpt_correction_T_max .656
_exptl_absorpt_correction_T_min .338
_exptl_absorpt_correction_type empirical
_exptl_absorpt_process_details '(SADABS; Sheldrick, 1996)'
_exptl_crystal_colour colourless
_exptl_crystal_density_diffrn 1.536
_exptl_crystal_density_method 'not measured'
_exptl_crystal_description plate
_exptl_crystal_F_000 1632
_exptl_crystal_size_max .30
_exptl_crystal_size_mid .20
_exptl_crystal_size_min .10
_refine_diff_density_max .236
_refine_diff_density_min -.253
_refine_ls_extinction_method none
_refine_ls_goodness_of_fit_ref 1.018
_refine_ls_hydrogen_treatment mixed
_refine_ls_matrix_type full
_refine_ls_number_parameters 49
_refine_ls_number_reflns 782
_refine_ls_number_restraints 0
_refine_ls_restrained_S_all 1.018
_refine_ls_R_factor_all .064
_refine_ls_R_factor_gt .036
_refine_ls_shift/su_max <0.001
_refine_ls_shift/su_mean .000
_refine_ls_structure_factor_coef Fsqd
_refine_ls_weighting_details 'calc w = 1/[\s^2^(Fo^2^)+(0.0552P)^2^+4.7275P] where P = (Fo^2^+2Fc^2^)/3'
_refine_ls_weighting_scheme calc
_refine_ls_wR_factor_ref .100
_reflns_number_gt 506
_reflns_number_total 782
_reflns_threshold_expression I>2\s(I)
_cod_data_source_file qb0146.cif
_cod_data_source_block I
_cod_depositor_comments
;
The following automatic conversions were performed:
'_symmetry_cell_setting' value 'Orthorhombic' changed to 'orthorhombic'
according to '/home/saulius/struct/CIF-dictionaries/cif_core.dic'
dictionary named 'cif_core.dic' version 2.4.1 from 2010-06-29.

Automatic conversion script
Id: cif_fix_enum 1527 2010-12-29 10:47:43Z saulius 

The following automatic conversions were performed:

'_symmetry_cell_setting' value 'Orthorhombic' changed to
'orthorhombic' according to
/home/saulius/struct/CIF-dictionaries/cif_core.dic dictionary named
'cif_core.dic' version 2.4.1 from 2010-06-29.

Automatic conversion script
Id: cif_fix_values 1715 2011-07-08 13:25:40Z adriana 
;
_cod_original_sg_symbol_Hall '-F 2uv 2vw '
_cod_original_sg_symbol_H-M 'F d d d '
_cod_database_code 2010573
_cod_database_fobs_code 2010573

loop_
_symmetry_equiv_pos_as_xyz
'x, y, z'
'-x+3/4, -y+3/4, z'
'-x+3/4, y, -z+3/4'
'x, -y+3/4, -z+3/4'
'x, y+1/2, z+1/2'
'-x+3/4, -y+5/4, z+1/2'
'-x+3/4, y+1/2, -z+5/4'
'x, -y+5/4, -z+5/4'
'x+1/2, y, z+1/2'
'-x+5/4, -y+3/4, z+1/2'
'-x+5/4, y, -z+5/4'
'x+1/2, -y+3/4, -z+5/4'
'x+1/2, y+1/2, z'
'-x+5/4, -y+5/4, z'
'-x+5/4, y+1/2, -z+3/4'
'x+1/2, -y+5/4, -z+3/4'
'-x, -y, -z'
'x-3/4, y-3/4, -z'
'x-3/4, -y, z-3/4'
'-x, y-3/4, z-3/4'
'-x, -y+1/2, -z+1/2'
'x-3/4, y-1/4, -z+1/2'
'x-3/4, -y+1/2, z-1/4'
'-x, y-1/4, z-1/4'
'-x+1/2, -y, -z+1/2'
'x-1/4, y-3/4, -z+1/2'
'x-1/4, -y, z-1/4'
'-x+1/2, y-3/4, z-1/4'
'-x+1/2, -y+1/2, -z'
'x-1/4, y-1/4, -z'
'x-1/4, -y+1/2, z-3/4'
'-x+1/2, y-1/4, z-3/4'

loop_
_atom_site_label
_atom_site_fract_x
_atom_site_fract_y
_atom_site_fract_z
_atom_site_U_iso_or_equiv
_atom_site_adp_type
_atom_site_calc_flag
_atom_site_refinement_flags
_atom_site_occupancy
_atom_site_disorder_assembly
_atom_site_disorder_group
_atom_site_type_symbol
Br1 .6250 .1250 .04610(2) .0789(3) Uani d S 1 . . Br
N1 .6250 .2684(3) .1250 .0857(18) Uani d S 1 . . N
H1 .6250 .2238 .1250 .103 Uiso calc SR 1 . . H
C2 .6323(7) .3009(3) .0821(2) .0774(13) Uani d . 1 . . C
H2 .6379 .2755 .0519 .093 Uiso calc R 1 . . H
C3 .6320(6) .3706(3) .07967(19) .0723(12) Uani d . 1 . . C
H3 .6364 .3927 .0480 .087 Uiso calc R 1 . . H
C4 .6250 .4105(3) .1250 .0573(13) Uani d S 1 . . C
N4 .6250 .4797(3) .1250 .105(2) Uani d S 1 . . N
C41 .6313(11) .5190(4) .0780(5) .163(3) Uani d . 1 . . C
H41A .6611 .4886 .0500 .244 Uiso calc R 1 . . H
H41B .7279 .5543 .0805 .244 Uiso calc R 1 . . H
H41C .5089 .5404 .0721 .244 Uiso calc R 1 . . H

loop_
_atom_site_aniso_label
_atom_site_aniso_U_11
_atom_site_aniso_U_22
_atom_site_aniso_U_33
_atom_site_aniso_U_12
_atom_site_aniso_U_13
_atom_site_aniso_U_23
Br1 .1215(6) .0590(4) .0563(4) -.0044(4) .000 .000
N1 .059(3) .051(3) .147(6) .000 -.020(6) .000
C2 .055(3) .078(3) .099(3) .003(3) .000(3) -.030(3)
C3 .050(2) .097(3) .070(3) .011(4) .008(2) .015(2)
C4 .034(2) .044(3) .095(4) .000 .003(3) .000
N4 .063(3) .051(3) .201(8) .000 .026(6) .000
C41 .109(5) .089(4) .291(10) .004(4) -.002(7) .103(6)

loop_
_atom_type_symbol
_atom_type_description
_atom_type_scat_dispersion_real
_atom_type_scat_dispersion_imag
_atom_type_scat_source
C C .0033 .0016 'International Tables Vol C Tables 4.2.6.8 and 6.1.1.4'
H H .0000 .0000 'International Tables Vol C Tables 4.2.6.8 and 6.1.1.4'
N N .0061 .0033 'International Tables Vol C Tables 4.2.6.8 and 6.1.1.4'
Br Br -.2901 2.4595 'International Tables Vol C Tables 4.2.6.8 and 6.1.1.4'

loop_
_geom_angle_atom_site_label_1
_geom_angle_atom_site_label_2
_geom_angle_atom_site_label_3
_geom_angle_site_symmetry_1
_geom_angle_site_symmetry_3
_geom_angle
C2 N1 C2 . 11_554 121.7(6)
N1 C2 C3 . . 121.9(5)
C2 C3 C4 . . 120.2(5)
N4 C4 C3 . . 122.9(3)
N4 C4 C3 . 11_554 122.9(3)
C3 C4 C3 . 11_554 114.1(5)
C4 N4 C41 . 11_554 121.6(5)
C4 N4 C41 . . 121.6(5)
C41 N4 C41 11_554 . 116.7(9)

loop_
_geom_bond_atom_site_label_1
_geom_bond_atom_site_label_2
_geom_bond_site_symmetry_2
_geom_bond_distance
_geom_bond_publ_flag
N1 C2 . 1.284(6) ?
N1 C2 11_554 1.285(6) ?
C2 C3 . 1.344(7) ?
C3 C4 . 1.412(6) ?
C4 N4 . 1.332(7) ?
C4 C3 11_554 1.413(6) ?
N4 C41 11_554 1.444(9) ?
N4 C41 . 1.444(9) ?

loop_
_geom_hbond_atom_site_label_D
_geom_hbond_atom_site_label_H
_geom_hbond_atom_site_label_A
_geom_hbond_site_symmetry_A
_geom_hbond_distance_DH
_geom_hbond_distance_HA
_geom_hbond_distance_DA
_geom_hbond_angle_DHA
N1 H1 Br1 . .86 2.80 3.446(4) 132.7
N1 H1 Br1 11_554 .86 2.80 3.446(4) 132.7
C2 H2 Br1 . .93 2.90 3.516(5) 124.7
C3 H3 Br1 29_655 .93 2.99 3.699(5) 134.2

loop_
_geom_torsion_atom_site_label_1
_geom_torsion_atom_site_label_2
_geom_torsion_atom_site_label_3
_geom_torsion_atom_site_label_4
_geom_torsion_site_symmetry_1
_geom_torsion_site_symmetry_4
_geom_torsion
C2 N1 C2 C3 11_554 . -.2(3)
N1 C2 C3 C4 . . .5(7)
C2 C3 C4 N4 . . 179.8(3)
C2 C3 C4 C3 . 11_554 -.2(3)
C3 C4 N4 C41 . 11_554 -179.7(4)
C3 C4 N4 C41 11_554 11_554 .3(4)
C3 C4 N4 C41 . . .3(4)
C3 C4 N4 C41 11_554 . -179.7(4)
